data_7209412
loop_
_publ_author_name
'Jones, P.G.'
'Sheldrick, G.M.'
'Vielmaeder, A.'
'Schwarzmann, E.'

_publ_section_title
;
 Darstellung und Kristallstruktur von Di-gold(III)bis(selenit)oxid, Au2
 (Se O3)2 O
;
_journal_name_full
;
Zeitschrift fuer Naturforschung, Teil B. Anorganische Chemie, Organische
 Chemie (33,1978-41,1986)
;
_journal_page_first 10
_journal_page_last 11
_journal_volume 38
_journal_year 1983
_chemical_formula_sum 'Au2 O7 Se2'
_chemical_name_systematic 'Au2 (Se O3)2 O'
_space_group_IT_number 32
_symmetry_space_group_name_Hall 'P 2 -2ab'
_symmetry_space_group_name_H-M 'P b a 2'
_cell_angle_alpha 90
_cell_angle_beta 90
_cell_angle_gamma 90
_cell_formula_units_Z 2
_cell_length_a 6.592
_cell_length_b 11.837
_cell_length_c 3.998
_cell_volume 311.962
_citation_journal_id_ASTM ZNBAD2
_cod_data_source_file gold_547.cif
_cod_data_source_block Au2O7Se2
_cod_original_cell_volume 311.9619
_cod_database_code 7209412

loop_
_symmetry_equiv_pos_as_xyz
x,y,z
-x,-y,z
-x+1/2,y+1/2,z
x+1/2,-y+1/2,z

loop_
_atom_site_label
_atom_site_type_symbol
_atom_site_fract_x
_atom_site_fract_y
_atom_site_fract_z
_atom_site_occupancy
_atom_site_U_iso_or_equiv
Au1 Au+3 0.2005 0.068 0.5 1 0.0
O2 O-2 0.0585 0.2144 0.4385 1 0.0
Se1 Se+4 0.1341 0.3268 0.2597 1 0.0
O4 O-2 0 0 0.849 1 0.0
O1 O-2 0.3367 -0.0869 0.5615 1 0.0
O3 O-2 0.3988 0.1329 0.151 1 0.0
